data_1513153
loop_
_publ_author_name
'Liu, Yong'
'Kang, Tai-Ran'
'Liu, Quan-Zhong'
'Chen, Lian-Mei'
'Wang, Ya-Chuan'
'Liu, Jie'
'Xie, Yong-Mei'
'Yang, Jin-Liang'
'He, Long'

_publ_section_title
;
 Enantioselective [4 + 2] Cycloaddition of CyclicN-Sulfimines and Acyclic
 Enones or Ynones: A Concise Route to Sulfamidate-Fused 2,6-Disubstituted
 Piperidin-4-ones
;
_journal_issue 23
_journal_name_full 'Organic Letters'
_journal_page_first 6090
_journal_paper_doi 10.1021/ol402977w
_journal_volume 15
_journal_year 2013
_chemical_absolute_configuration ad
_chemical_formula_sum 'C17 H21 N O4 S'
_chemical_formula_weight 335.41
_chemical_name_systematic
;
 ?
;
_space_group_IT_number 4
_symmetry_cell_setting monoclinic
_symmetry_space_group_name_Hall 'P 2yb'
_symmetry_space_group_name_H-M 'P 1 21 1'
_atom_sites_solution_hydrogens geom
_atom_sites_solution_primary direct
_atom_sites_solution_secondary difmap
_audit_creation_method SHELXL-97
_cell_angle_alpha 90.00
_cell_angle_beta 107.491(8)
_cell_angle_gamma 90.00
_cell_formula_units_Z 2
_cell_length_a 9.2550(8)
_cell_length_b 8.8201(7)
_cell_length_c 10.2868(8)
_cell_measurement_reflns_used 1711
_cell_measurement_temperature 291(2)
_cell_measurement_theta_max 29.1300
_cell_measurement_theta_min 3.0994
_cell_volume 800.89(12)
_computing_cell_refinement 'CrysAlisPro (Agilent Technologies)'
_computing_data_collection 'CrysAlisPro (Agilent Technologies)'
_computing_data_reduction 'CrysAlisPro (Agilent Technologies)'
_computing_molecular_graphics 'Ortep-3 (L. J. Farrugia, 2001)'
_computing_publication_material SHELXL-97
_computing_structure_refinement 'SHELXL-97 (Sheldrick, 1997)'
_computing_structure_solution 'SHELXS-97 (Sheldrick, 1997)'
_diffrn_ambient_temperature 291(2)
_diffrn_detector_area_resol_mean 15.9149
_diffrn_measured_fraction_theta_full 0.997
_diffrn_measured_fraction_theta_max 0.997
_diffrn_measurement_device_type 'Gemini S Ultra, Agilent Technologies'
_diffrn_measurement_method '\w scans'
_diffrn_radiation_monochromator graphite
_diffrn_radiation_source 'Enhance (Mo) X-ray Source'
_diffrn_radiation_type MoK\a
_diffrn_radiation_wavelength 0.71073
_diffrn_reflns_av_R_equivalents 0.0240
_diffrn_reflns_av_sigmaI/netI 0.0431
_diffrn_reflns_limit_h_max 11
_diffrn_reflns_limit_h_min -9
_diffrn_reflns_limit_k_max 10
_diffrn_reflns_limit_k_min -11
_diffrn_reflns_limit_l_max 12
_diffrn_reflns_limit_l_min -10
_diffrn_reflns_number 4034
_diffrn_reflns_theta_full 26.37
_diffrn_reflns_theta_max 26.37
_diffrn_reflns_theta_min 3.11
_exptl_absorpt_coefficient_mu 0.222
_exptl_absorpt_correction_T_max 0.9548
_exptl_absorpt_correction_T_min 0.9124
_exptl_absorpt_correction_type multi-scan
_exptl_absorpt_process_details
;
CrysAlisPro, Agilent Technologies,
Version 1.171.36.21 (release 14-08-2012 CrysAlis171 .NET)
(compiled Sep 14 2012,17:21:16)
Empirical absorption correction using spherical harmonics,
 implemented in SCALE3 ABSPACK scaling algorithm.
;
_exptl_crystal_density_diffrn 1.391
_exptl_crystal_density_method 'not measured'
_exptl_crystal_F_000 356
_exptl_crystal_size_max 0.42
_exptl_crystal_size_mid 0.30
_exptl_crystal_size_min 0.21
_refine_diff_density_max 0.165
_refine_diff_density_min -0.197
_refine_diff_density_rms 0.037
_refine_ls_abs_structure_details 'Flack H D (1983), Acta Cryst. A39, 876-881'
_refine_ls_abs_structure_Flack 0.03(8)
_refine_ls_extinction_method none
_refine_ls_goodness_of_fit_ref 1.027
_refine_ls_hydrogen_treatment constr
_refine_ls_matrix_type full
_refine_ls_number_parameters 208
_refine_ls_number_reflns 2775
_refine_ls_number_restraints 1
_refine_ls_restrained_S_all 1.027
_refine_ls_R_factor_all 0.0434
_refine_ls_R_factor_gt 0.0386
_refine_ls_shift/su_max 0.000
_refine_ls_shift/su_mean 0.000
_refine_ls_structure_factor_coef Fsqd
_refine_ls_weighting_details 'calc w=1/[\s^2^(Fo^2^)+(0.0520P)^2^+0.0000P] where P=(Fo^2^+2Fc^2^)/3'
_refine_ls_weighting_scheme calc
_refine_ls_wR_factor_gt 0.0925
_refine_ls_wR_factor_ref 0.0975
_reflns_number_gt 2546
_reflns_number_total 2775
_reflns_threshold_expression >2sigma(I)
_cod_data_source_file ol402977w_si_002.cif
_cod_data_source_block ly130518
_cod_original_cell_volume 800.89(11)
_cod_original_sg_symbol_H-M 'P 21'
_cod_database_code 1513153

loop_
_symmetry_equiv_pos_as_xyz
'x, y, z'
'-x, y+1/2, -z'

loop_
_atom_site_label
_atom_site_type_symbol
_atom_site_fract_x
_atom_site_fract_y
_atom_site_fract_z
_atom_site_U_iso_or_equiv
_atom_site_adp_type
_atom_site_occupancy
_atom_site_symmetry_multiplicity
_atom_site_calc_flag
_atom_site_refinement_flags
S1 S 0.64188(7) 0.01444(7) 0.91077(6) 0.04145(18) Uani 1 1 d .
O3 O 0.6387(2) -0.1425(2) 0.8851(2) 0.0576(6) Uani 1 1 d .
O4 O 0.6642(2) 0.0680(2) 1.04550(17) 0.0542(5) Uani 1 1 d .
N1 N 0.4954(2) 0.0975(2) 0.81250(18) 0.0342(5) Uani 1 1 d .
O1 O 0.77694(19) 0.0778(2) 0.85970(19) 0.0468(5) Uani 1 1 d .
C11 C 0.4291(2) 0.0341(3) 0.6722(2) 0.0329(5) Uani 1 1 d .
H11 H 0.4903 -0.0540 0.6641 0.039 Uiso 1 1 calc R
C8 C 0.3703(3) 0.3355(3) 0.7239(3) 0.0431(6) Uani 1 1 d .
H8A H 0.2757 0.2974 0.7333 0.052 Uiso 1 1 calc R
H8B H 0.3721 0.4445 0.7369 0.052 Uiso 1 1 calc R
C12 C 0.2650(3) -0.0219(3) 0.6481(2) 0.0358(6) Uani 1 1 d .
H12 H 0.1966 0.0641 0.6158 0.043 Uiso 1 1 calc R
C17 C 0.2359(3) -0.0845(4) 0.7752(3) 0.0476(7) Uani 1 1 d .
H17B H 0.2497 -0.0043 0.8424 0.057 Uiso 1 1 calc R
H17A H 0.3090 -0.1636 0.8136 0.057 Uiso 1 1 calc R
C6 C 0.6561(3) 0.3297(3) 0.8360(2) 0.0361(5) Uani 1 1 d .
O2 O 0.3328(3) 0.3914(3) 0.4905(2) 0.0702(7) Uani 1 1 d .
C7 C 0.5023(3) 0.2642(3) 0.8336(2) 0.0364(6) Uani 1 1 d .
H7 H 0.4873 0.2847 0.9223 0.044 Uiso 1 1 calc R
C16 C 0.0758(3) -0.1490(4) 0.7447(3) 0.0575(8) Uani 1 1 d .
H16B H 0.0640 -0.1936 0.8271 0.069 Uiso 1 1 calc R
H16A H 0.0030 -0.0672 0.7170 0.069 Uiso 1 1 calc R
C10 C 0.4436(3) 0.1506(3) 0.5673(3) 0.0440(6) Uani 1 1 d .
H10B H 0.5499 0.1638 0.5751 0.053 Uiso 1 1 calc R
H10A H 0.3930 0.1123 0.4767 0.053 Uiso 1 1 calc R
C13 C 0.2294(3) -0.1419(4) 0.5361(3) 0.0524(7) Uani 1 1 d .
H13B H 0.2412 -0.0978 0.4535 0.063 Uiso 1 1 calc R
H13A H 0.3015 -0.2244 0.5635 0.063 Uiso 1 1 calc R
C2 C 0.9247(3) 0.2957(4) 0.8588(3) 0.0489(7) Uani 1 1 d .
H2 H 1.0074 0.2319 0.8690 0.059 Uiso 1 1 calc R
C1 C 0.7831(3) 0.2368(3) 0.8518(2) 0.0388(6) Uani 1 1 d .
C14 C 0.0696(3) -0.2045(4) 0.5065(3) 0.0597(8) Uani 1 1 d .
H14A H -0.0030 -0.1244 0.4696 0.072 Uiso 1 1 calc R
H14B H 0.0541 -0.2840 0.4386 0.072 Uiso 1 1 calc R
C15 C 0.0429(3) -0.2673(4) 0.6342(3) 0.0529(7) Uani 1 1 d .
H15B H -0.0615 -0.3004 0.6137 0.064 Uiso 1 1 calc R
H15A H 0.1078 -0.3546 0.6656 0.064 Uiso 1 1 calc R
C9 C 0.3773(3) 0.3016(3) 0.5841(3) 0.0443(6) Uani 1 1 d .
C5 C 0.6785(3) 0.4842(3) 0.8318(3) 0.0479(7) Uani 1 1 d .
H5 H 0.5974 0.5494 0.8244 0.057 Uiso 1 1 calc R
C3 C 0.9399(3) 0.4503(4) 0.8506(3) 0.0570(8) Uani 1 1 d .
H3 H 1.0333 0.4915 0.8533 0.068 Uiso 1 1 calc R
C4 C 0.8179(4) 0.5442(4) 0.8383(3) 0.0566(8) Uani 1 1 d .
H4 H 0.8295 0.6486 0.8345 0.068 Uiso 1 1 calc R

loop_
_atom_site_aniso_label
_atom_site_aniso_U_11
_atom_site_aniso_U_22
_atom_site_aniso_U_33
_atom_site_aniso_U_23
_atom_site_aniso_U_13
_atom_site_aniso_U_12
S1 0.0379(3) 0.0403(4) 0.0421(3) 0.0081(3) 0.0057(2) -0.0019(3)
O3 0.0554(13) 0.0362(12) 0.0730(14) 0.0075(10) 0.0069(10) 0.0030(8)
O4 0.0558(12) 0.0658(14) 0.0347(9) 0.0088(9) 0.0042(8) -0.0066(10)
N1 0.0322(10) 0.0339(11) 0.0336(10) -0.0003(8) 0.0056(8) -0.0020(8)
O1 0.0344(10) 0.0469(11) 0.0582(11) 0.0066(9) 0.0124(8) 0.0015(8)
C11 0.0331(11) 0.0321(14) 0.0340(10) -0.0031(10) 0.0108(8) -0.0027(10)
C8 0.0407(14) 0.0373(15) 0.0505(15) -0.0026(12) 0.0127(11) 0.0001(11)
C12 0.0336(12) 0.0377(16) 0.0346(11) -0.0003(10) 0.0078(9) -0.0020(10)
C17 0.0437(14) 0.064(2) 0.0347(13) -0.0040(13) 0.0115(11) -0.0166(13)
C6 0.0360(13) 0.0401(15) 0.0306(12) -0.0027(10) 0.0077(9) -0.0050(10)
O2 0.0756(16) 0.0717(17) 0.0592(13) 0.0283(12) 0.0139(11) 0.0024(12)
C7 0.0372(13) 0.0386(15) 0.0349(12) -0.0027(11) 0.0130(10) -0.0033(11)
C16 0.0486(17) 0.076(2) 0.0508(17) -0.0008(15) 0.0200(13) -0.0234(15)
C10 0.0476(15) 0.0497(18) 0.0363(13) 0.0007(12) 0.0149(10) -0.0106(12)
C13 0.0545(17) 0.065(2) 0.0399(14) -0.0131(13) 0.0177(12) -0.0209(14)
C2 0.0371(14) 0.065(2) 0.0424(14) 0.0038(13) 0.0082(11) -0.0071(13)
C1 0.0388(14) 0.0430(15) 0.0320(12) 0.0019(11) 0.0069(10) -0.0064(11)
C14 0.0586(18) 0.072(2) 0.0430(15) -0.0108(15) 0.0074(13) -0.0284(17)
C15 0.0461(16) 0.0565(19) 0.0516(16) 0.0022(14) 0.0077(12) -0.0185(13)
C9 0.0376(14) 0.0463(16) 0.0442(14) 0.0091(13) 0.0050(11) -0.0090(12)
C5 0.0546(16) 0.0432(18) 0.0456(14) -0.0064(12) 0.0145(11) -0.0083(12)
C3 0.0468(16) 0.076(2) 0.0451(15) 0.0065(15) 0.0084(12) -0.0258(16)
C4 0.0628(19) 0.0491(19) 0.0539(16) -0.0019(14) 0.0112(13) -0.0215(15)

loop_
_atom_type_symbol
_atom_type_description
_atom_type_scat_dispersion_real
_atom_type_scat_dispersion_imag
_atom_type_scat_source
C C 0.0033 0.0016 'International Tables Vol C Tables 4.2.6.8 and 6.1.1.4'
H H 0.0000 0.0000 'International Tables Vol C Tables 4.2.6.8 and 6.1.1.4'
N N 0.0061 0.0033 'International Tables Vol C Tables 4.2.6.8 and 6.1.1.4'
O O 0.0106 0.0060 'International Tables Vol C Tables 4.2.6.8 and 6.1.1.4'
S S 0.1246 0.1234 'International Tables Vol C Tables 4.2.6.8 and 6.1.1.4'

loop_
_geom_angle_atom_site_label_1
_geom_angle_atom_site_label_2
_geom_angle_atom_site_label_3
_geom_angle
O3 S1 O4 119.96(12)
O3 S1 O1 104.88(12)
O4 S1 O1 107.86(12)
O3 S1 N1 111.39(12)
O4 S1 N1 108.08(12)
O1 S1 N1 103.30(10)
C7 N1 C11 119.88(19)
C7 N1 S1 111.65(16)
C11 N1 S1 117.44(16)
C1 O1 S1 114.69(15)
N1 C11 C10 109.4(2)
N1 C11 C12 111.87(17)
C10 C11 C12 113.18(19)
N1 C11 H11 107.4
C10 C11 H11 107.4
C12 C11 H11 107.4
C9 C8 C7 111.9(2)
C9 C8 H8A 109.2
C7 C8 H8A 109.2
C9 C8 H8B 109.2
C7 C8 H8B 109.2
H8A C8 H8B 107.9
C17 C12 C13 110.2(2)
C17 C12 C11 113.54(18)
C13 C12 C11 108.8(2)
C17 C12 H12 108.1
C13 C12 H12 108.1
C11 C12 H12 108.1
C12 C17 C16 111.8(2)
C12 C17 H17B 109.3
C16 C17 H17B 109.3
C12 C17 H17A 109.3
C16 C17 H17A 109.3
H17B C17 H17A 107.9
C5 C6 C1 116.9(2)
C5 C6 C7 121.3(2)
C1 C6 C7 121.6(2)
N1 C7 C8 108.1(2)
N1 C7 C6 112.1(2)
C8 C7 C6 113.0(2)
N1 C7 H7 107.8
C8 C7 H7 107.8
C6 C7 H7 107.8
C15 C16 C17 112.1(2)
C15 C16 H16B 109.2
C17 C16 H16B 109.2
C15 C16 H16A 109.2
C17 C16 H16A 109.2
H16B C16 H16A 107.9
C9 C10 C11 113.1(2)
C9 C10 H10B 109.0
C11 C10 H10B 109.0
C9 C10 H10A 109.0
C11 C10 H10A 109.0
H10B C10 H10A 107.8
C14 C13 C12 112.3(2)
C14 C13 H13B 109.2
C12 C13 H13B 109.2
C14 C13 H13A 109.2
C12 C13 H13A 109.2
H13B C13 H13A 107.9
C3 C2 C1 118.6(3)
C3 C2 H2 120.7
C1 C2 H2 120.7
C2 C1 C6 122.1(3)
C2 C1 O1 115.1(2)
C6 C1 O1 122.8(2)
C15 C14 C13 111.2(2)
C15 C14 H14A 109.4
C13 C14 H14A 109.4
C15 C14 H14B 109.4
C13 C14 H14B 109.4
H14A C14 H14B 108.0
C16 C15 C14 110.7(3)
C16 C15 H15B 109.5
C14 C15 H15B 109.5
C16 C15 H15A 109.5
C14 C15 H15A 109.5
H15B C15 H15A 108.1
O2 C9 C8 122.0(3)
O2 C9 C10 122.7(3)
C8 C9 C10 115.3(2)
C4 C5 C6 121.6(3)
C4 C5 H5 119.2
C6 C5 H5 119.2
C4 C3 C2 120.4(3)
C4 C3 H3 119.8
C2 C3 H3 119.8
C3 C4 C5 120.3(3)
C3 C4 H4 119.8
C5 C4 H4 119.8

loop_
_geom_bond_atom_site_label_1
_geom_bond_atom_site_label_2
_geom_bond_distance
S1 O3 1.408(2)
S1 O4 1.420(2)
S1 O1 1.5954(19)
S1 N1 1.604(2)
N1 C7 1.485(3)
N1 C11 1.497(3)
O1 C1 1.407(3)
C11 C10 1.525(3)
C11 C12 1.544(3)
C11 H11 0.9800
C8 C9 1.489(4)
C8 C7 1.528(4)
C8 H8A 0.9700
C8 H8B 0.9700
C12 C17 1.516(3)
C12 C13 1.525(3)
C12 H12 0.9800
C17 C16 1.529(4)
C17 H17B 0.9700
C17 H17A 0.9700
C6 C5 1.381(4)
C6 C1 1.402(4)
C6 C7 1.530(3)
O2 C9 1.218(3)
C7 H7 0.9800
C16 C15 1.506(4)
C16 H16B 0.9700
C16 H16A 0.9700
C10 C9 1.497(4)
C10 H10B 0.9700
C10 H10A 0.9700
C13 C14 1.521(4)
C13 H13B 0.9700
C13 H13A 0.9700
C2 C3 1.376(5)
C2 C1 1.391(4)
C2 H2 0.9300
C14 C15 1.513(4)
C14 H14A 0.9700
C14 H14B 0.9700
C15 H15B 0.9700
C15 H15A 0.9700
C5 C4 1.377(4)
C5 H5 0.9300
C3 C4 1.376(5)
C3 H3 0.9300
C4 H4 0.9300

loop_
_geom_torsion_atom_site_label_1
_geom_torsion_atom_site_label_2
_geom_torsion_atom_site_label_3
_geom_torsion_atom_site_label_4
_geom_torsion
O3 S1 N1 C7 -176.74(16)
O4 S1 N1 C7 49.48(19)
O1 S1 N1 C7 -64.64(17)
O3 S1 N1 C11 -32.6(2)
O4 S1 N1 C11 -166.42(16)
O1 S1 N1 C11 79.46(18)
O3 S1 O1 C1 168.61(16)
O4 S1 O1 C1 -62.46(19)
N1 S1 O1 C1 51.82(18)
C7 N1 C11 C10 25.4(3)
S1 N1 C11 C10 -115.7(2)
C7 N1 C11 C12 -100.9(2)
S1 N1 C11 C12 118.06(19)
N1 C11 C12 C17 -32.6(3)
C10 C11 C12 C17 -156.8(2)
N1 C11 C12 C13 -155.6(2)
C10 C11 C12 C13 80.2(3)
C13 C12 C17 C16 -53.6(3)
C11 C12 C17 C16 -175.9(2)
C11 N1 C7 C8 29.4(3)
S1 N1 C7 C8 172.53(16)
C11 N1 C7 C6 -95.7(2)
S1 N1 C7 C6 47.4(2)
C9 C8 C7 N1 -59.8(3)
C9 C8 C7 C6 64.8(3)
C5 C6 C7 N1 169.2(2)
C1 C6 C7 N1 -15.2(3)
C5 C6 C7 C8 46.8(3)
C1 C6 C7 C8 -137.5(2)
C12 C17 C16 C15 55.2(4)
N1 C11 C10 C9 -54.0(3)
C12 C11 C10 C9 71.5(3)
C17 C12 C13 C14 54.5(3)
C11 C12 C13 C14 179.6(2)
C3 C2 C1 C6 0.2(4)
C3 C2 C1 O1 179.4(2)
C5 C6 C1 C2 -1.9(3)
C7 C6 C1 C2 -177.7(2)
C5 C6 C1 O1 179.0(2)
C7 C6 C1 O1 3.2(3)
S1 O1 C1 C2 156.64(17)
S1 O1 C1 C6 -24.2(3)
C12 C13 C14 C15 -55.9(4)
C17 C16 C15 C14 -55.4(3)
C13 C14 C15 C16 55.5(4)
C7 C8 C9 O2 -146.9(3)
C7 C8 C9 C10 32.7(3)
C11 C10 C9 O2 -155.5(2)
C11 C10 C9 C8 24.9(3)
C1 C6 C5 C4 2.0(4)
C7 C6 C5 C4 177.9(2)
C1 C2 C3 C4 1.3(4)
C2 C3 C4 C5 -1.1(4)
C6 C5 C4 C3 -0.6(4)
